data_2000368
loop_
_publ_author_name
'Eggleston, D. S.'
'Baures, P. W.'
'Grabowska, U.'
'Marson, C. M.'
'Walsgrove, T.'

_publ_section_title
;
 Structures of three tricyclic \g-lactams
;
_journal_issue 12
_journal_name_full 'Acta Crystallographica Section C'
_journal_page_first 2177
_journal_page_last 2181
_journal_paper_doi 10.1107/S0108270192003111
_journal_volume 48
_journal_year 1992
_chemical_formula_sum 'C19 H19 N O'
_chemical_formula_weight 277.37
_space_group_crystal_system orthorhombic
_space_group_IT_number 19
_space_group_name_Hall 'P 2ac 2ab'
_space_group_name_H-M_alt 'P 21 21 21'
_cell_angle_alpha 90
_cell_angle_beta 90
_cell_angle_gamma 90
_cell_formula_units_Z 4
_cell_length_a 9.100(3)
_cell_length_b 9.678(4)
_cell_length_c 17.360(2)
_cell_volume 1528.9(8)
_diffrn_radiation_type Cu
_diffrn_radiation_wavelength 1.5406
_exptl_absorpt_coefficient_mu 0.5416
_exptl_crystal_density_diffrn 1.205
_exptl_crystal_F_000 592
_cod_data_source_file gr0201.cif
_cod_data_source_block gr0201b
_cod_depositor_comments
;
 Updating space group information and adding the symmetry operation list.

 Antanas Vaitkus,
 2018-06-18
;
_cod_original_cell_volume 1528.8(5)
_cod_original_formula_sum 'C19 H19 N1 O1'
_cod_database_code 2000368

loop_
_space_group_symop_id
_space_group_symop_operation_xyz
1 x,y,z
2 -x+1/2,-y,z+1/2
3 x+1/2,-y+1/2,-z
4 -x,y+1/2,-z+1/2

loop_
_atom_site_label
_atom_site_fract_x
_atom_site_fract_y
_atom_site_fract_z
O2 .4105(5) .8495(5) .8972(2)
N1 .2219(5) .8970(4) .9808(2)
C2 .3088(7) .9226(6) .9193(3)
C3 .2526(7) 1.0526(6) .8794(4)
C3A .1451(7) 1.1170(6) .9375(3)
C4 .2166(7) 1.2233(6) .9925(4)
C4A .1583(7) 1.1848(5) 1.0708(3)
C5 .1626(8) 1.2613(7) 1.1399(3)
C6 .1019(9) 1.2014(7) 1.2056(3)
C7 .0386(8) 1.0715(7) 1.2038(3)
C8 .0332(7) .9971(6) 1.1359(3)
C8A .0927(7) 1.0561(6) 1.0694(3)
C8B .1006(7) .9961(5) .9897(3)
C9 .1890(9) 1.3723(7) .9675(4)
C10 .2252(7) .7657(5) 1.0218(3)
C11 .3167(7) .7636(5) 1.0950(3)
C12 .2702(8) .6767(6) 1.1536(3)
C13 .3549(9) .6648(8) 1.2196(3)
C14 .4849(9) .7331(9) 1.2271(3)
C15 .5296(8) .8211(8) 1.1695(3)
C16 .4469(7) .8381(6) 1.1033(3)
H1 .1983 1.0282 .8293
H2 .3378 1.1196 .8674
H3 .0651 1.1689 .9073
H4 .3297 1.2214 .9931
H5 .2100 1.3568 1.1417
H6 .1059 1.2543 1.2561
H7 -.0056 1.0299 1.2528
H8 -.0162 .9009 1.1334
H9 .0025 .9468 .9786
H10 .2361 1.4380 1.0063
H11 .2304 1.3867 .9138
H12 .0758 1.3883 .9668
H13 .2680 .6913 .9854
H14 .1197 .7395 1.0367
H15 .4793 .9030 1.0607
H16 .6246 .8759 1.1759
H17 .5473 .7231 1.2757
H18 .3243 .5979 1.2628
H19 .1743 .6219 1.1490

loop_
_geom_bond_atom_site_label_1
_geom_bond_atom_site_label_2
_geom_bond_distance
O2 C2 1.226(7)
N1 C2 1.351(7)
N1 C8B 1.470(6)
N1 C10 1.458(6)
C2 C3 1.525(8)
C3 C3A 1.537(7)
C3A C4 1.546(7)
C3A C8B 1.534(7)
C4 C4A 1.506(8)
C4 C9 1.527(8)
C4A C5 1.411(7)
C4A C8A 1.381(7)
C5 C6 1.393(8)
C6 C7 1.383(9)
C7 C8 1.382(8)
C8 C8A 1.398(7)
C8A C8B 1.501(7)
C10 C11 1.520(7)
C11 C12 1.385(7)
C11 C16 1.394(7)
C12 C13 1.386(8)
C13 C14 1.360(10)
C14 C15 1.374(9)
C15 C16 1.384(8)
C3 H1 1.027(6)
C3 H2 1.032(6)
C3A H3 1.028(5)
C4 H4 1.030(6)
C5 H5 1.021(7)
C6 H6 1.016(6)
C7 H7 1.024(7)
C8 H8 1.034(6)
C8B H9 1.030(6)
C9 H10 1.022(7)
C9 H11 1.015(7)
C9 H12 1.042(7)
C10 H13 1.033(5)
C10 H14 1.026(6)
C12 H19 1.024(6)
C13 H18 1.029(7)
C14 H17 1.023(6)
C15 H16 1.021(7)
C16 H15 1.014(6)
